data_7704992
loop_
_publ_author_name
'Samie, Ali'
'Salimi, Alireza'
'Garrison, Jered C.'

_publ_section_title
;
 Coordination chemistry of mercury(ii) halide complexes: a combined
 experimental, theoretical and (ICSD &amp; CSD) database study on the
 relationship between inorganic and organic units.
;
_journal_issue 34
_journal_name_full 'Dalton transactions (Cambridge, England : 2003)'
_journal_page_first 11859
_journal_page_last 11877
_journal_paper_doi 10.1039/d0dt01541e
_journal_volume 49
_journal_year 2020
_chemical_formula_moiety 'C30 H20 Hg I2 N4 O4'
_chemical_formula_sum 'C30 H20 Hg I2 N4 O4'
_chemical_formula_weight 954.89
_space_group_crystal_system monoclinic
_space_group_IT_number 15
_space_group_name_Hall '-C 2yc'
_space_group_name_H-M_alt 'C 1 2/c 1'
_atom_sites_solution_hydrogens geom
_audit_creation_method SHELXL-2018/3
_audit_update_record
;
2020-07-13 deposited with the CCDC.	2020-07-31 downloaded from the CCDC.
;
_cell_angle_alpha 90
_cell_angle_beta 102.81(3)
_cell_angle_gamma 90
_cell_formula_units_Z 4
_cell_length_a 36.26(3)
_cell_length_b 5.382(3)
_cell_length_c 15.592(11)
_cell_measurement_reflns_used 3383
_cell_measurement_temperature 143(2)
_cell_measurement_theta_max 33.7
_cell_measurement_theta_min 2.4
_cell_volume 2967(4)
_computing_cell_refinement 'CrystalClear-SM Expert 2.0 rc14 (Rigaku, 2009)'
_computing_data_collection 'CrystalClear-SM Expert 2.0 rc14 (Rigaku, 2009)'
_computing_data_reduction 'CrystalClear-SM Expert 2.0 rc14 (Rigaku, 2009)'
_computing_molecular_graphics 'Bruker SHELXTL'
_computing_publication_material 'Bruker SHELXTL'
_computing_structure_refinement 'SHELXL-2018/3 (Sheldrick, 2018)'
_computing_structure_solution 'Bruker SHELXTL'
_diffrn_ambient_temperature 143(2)
_diffrn_detector_area_resol_mean 13.6612
_diffrn_measured_fraction_theta_full 0.995
_diffrn_measured_fraction_theta_max 0.996
_diffrn_measurement_device_type 'Rigaku Mercury375R (2x2 bin mode)'
_diffrn_measurement_method 'profile data from \w-scans'
_diffrn_radiation_monochromator 'Graphite Monochromator'
_diffrn_radiation_source 'fine-focus sealed tube'
_diffrn_radiation_type MoK\a
_diffrn_radiation_wavelength 0.71073
_diffrn_reflns_av_R_equivalents 0.3212
_diffrn_reflns_av_unetI/netI 0.1941
_diffrn_reflns_Laue_measured_fraction_full 0.995
_diffrn_reflns_Laue_measured_fraction_max 0.996
_diffrn_reflns_limit_h_max 47
_diffrn_reflns_limit_h_min -47
_diffrn_reflns_limit_k_max 7
_diffrn_reflns_limit_k_min -7
_diffrn_reflns_limit_l_max 20
_diffrn_reflns_limit_l_min -20
_diffrn_reflns_number 15465
_diffrn_reflns_point_group_measured_fraction_full 0.995
_diffrn_reflns_point_group_measured_fraction_max 0.996
_diffrn_reflns_theta_full 25.242
_diffrn_reflns_theta_max 27.999
_diffrn_reflns_theta_min 2.672
_exptl_absorpt_coefficient_mu 7.310
_exptl_absorpt_correction_T_max 0.2363
_exptl_absorpt_correction_T_min 0.1285
_exptl_absorpt_correction_type sphere
_exptl_absorpt_process_details
;
Interpolation using  Int.Tab. Vol. C (1992) p. 523,Tab. 6.3.3.3
for values of muR in the range 0-2.5, and Int.Tab. Vol.II (1959)
p.302; Table 5.3.6 B for muR in the range 2.6-10.0.
The interpolation procedure of C.W.Dwiggins Jr (Acta Cryst.(1975)
A31,146-148) is used with some modification.
;
_exptl_crystal_colour yellow
_exptl_crystal_density_diffrn 2.138
_exptl_crystal_description prism
_exptl_crystal_F_000 1784
_exptl_crystal_size_max 0.200
_exptl_crystal_size_mid 0.200
_exptl_crystal_size_min 0.200
_exptl_crystal_size_rad 0.2000
_refine_diff_density_max 3.232
_refine_diff_density_min -1.754
_refine_diff_density_rms 0.221
_refine_ls_extinction_method none
_refine_ls_goodness_of_fit_ref 1.061
_refine_ls_hydrogen_treatment constr
_refine_ls_matrix_type full
_refine_ls_number_parameters 186
_refine_ls_number_reflns 3555
_refine_ls_number_restraints 0
_refine_ls_restrained_S_all 1.061
_refine_ls_R_factor_all 0.1033
_refine_ls_R_factor_gt 0.0812
_refine_ls_shift/su_max 0.003
_refine_ls_shift/su_mean 0.000
_refine_ls_structure_factor_coef Fsqd
_refine_ls_weighting_details 'w=1/[\s^2^(Fo^2^)+(0.0023P)^2^] where P=(Fo^2^+2Fc^2^)/3'
_refine_ls_weighting_scheme calc
_refine_ls_wR_factor_gt 0.1882
_refine_ls_wR_factor_ref 0.2040
_reflns_Friedel_coverage 0.000
_reflns_number_gt 2599
_reflns_number_total 3555
_reflns_threshold_expression 'I > 2\s(I)'
_cod_data_source_file d0dt01541e2.cif
_cod_data_source_block shelx9
_cod_depositor_comments 'Adding full bibliography for 7704983--7704993.cif.'
_cod_original_sg_symbol_H-M 'C 2/c'
_cod_database_code 7704992
_shelx_shelxl_version_number 2018/3
_shelx_space_group_comment
;
The symmetry employed for this shelxl refinement is uniquely defined
by the following loop, which should always be used as a source of
symmetry information in preference to the above space-group names.
They are only intended as comments.
;
_shelx_estimated_absorpt_t_min 0.323
_shelx_estimated_absorpt_t_max 0.323
_exptl_absorpt_correction_t_ave 0.1645

loop_
_space_group_symop_operation_xyz
'x, y, z'
'-x, y, -z+1/2'
'x+1/2, y+1/2, z'
'-x+1/2, y+1/2, -z+1/2'
'-x, -y, -z'
'x, -y, z-1/2'
'-x+1/2, -y+1/2, -z'
'x+1/2, -y+1/2, z-1/2'

loop_
_atom_site_label
_atom_site_type_symbol
_atom_site_fract_x
_atom_site_fract_y
_atom_site_fract_z
_atom_site_U_iso_or_equiv
_atom_site_adp_type
_atom_site_occupancy
_atom_site_site_symmetry_order
_atom_site_calc_flag
_atom_site_refinement_flags_posn
_atom_site_refinement_flags_adp
_atom_site_refinement_flags_occupancy
_atom_site_disorder_assembly
_atom_site_disorder_group
C1 C 0.8264(3) 0.874(2) 0.8100(8) 0.058(3) Uani 1 1 d . . . . .
C2 C 0.7987(3) 0.705(2) 0.7859(8) 0.062(3) Uani 1 1 d . . . . .
H2 H 0.798807 0.589875 0.739741 0.075 Uiso 1 1 calc R U . . .
C3 C 0.7688(3) 0.706(3) 0.8333(10) 0.076(4) Uani 1 1 d . . . . .
H3 H 0.748417 0.592047 0.817217 0.091 Uiso 1 1 calc R U . . .
C4 C 0.7691(3) 0.868(3) 0.9007(10) 0.076(4) Uani 1 1 d . . . . .
H4 H 0.748963 0.867729 0.930528 0.091 Uiso 1 1 calc R U . . .
C5 C 0.7995(3) 1.036(2) 0.9261(9) 0.063(3) Uani 1 1 d . . . . .
C6 C 0.8027(4) 1.202(3) 0.9987(10) 0.082(4) Uani 1 1 d . . . . .
H6 H 0.784132 1.196459 1.033119 0.098 Uiso 1 1 calc R U . . .
C7 C 0.8315(5) 1.367(3) 1.0198(12) 0.096(5) Uani 1 1 d . . . . .
H7 H 0.832565 1.476970 1.067976 0.115 Uiso 1 1 calc R U . . .
C8 C 0.8583(5) 1.377(3) 0.9736(13) 0.091(5) Uani 1 1 d . . . . .
H8 H 0.877759 1.498481 0.988582 0.109 Uiso 1 1 calc R U . . .
C9 C 0.8587(3) 1.216(3) 0.9041(10) 0.078(4) Uani 1 1 d . . . . .
H9 H 0.878724 1.223275 0.873854 0.093 Uiso 1 1 calc R U . . .
C10 C 0.8289(3) 1.041(2) 0.8786(8) 0.057(2) Uani 1 1 d . . . . .
C11 C 0.8593(3) 1.029(3) 0.7055(9) 0.067(3) Uani 1 1 d . . . . .
C12 C 0.8942(3) 0.978(2) 0.6710(8) 0.058(2) Uani 1 1 d . . . . .
C13 C 0.9186(3) 0.792(2) 0.7049(9) 0.064(3) Uani 1 1 d . . . . .
H13 H 0.913955 0.695244 0.752417 0.077 Uiso 1 1 calc R U . . .
C14 C 0.9535(3) 0.888(2) 0.6054(8) 0.058(3) Uani 1 1 d . . . . .
H14 H 0.974208 0.857801 0.578731 0.070 Uiso 1 1 calc R U . . .
C15 C 0.9296(3) 1.078(3) 0.5734(10) 0.073(3) Uani 1 1 d . . . . .
H15 H 0.934547 1.177149 0.526726 0.087 Uiso 1 1 calc R U . . .
Hg1 Hg 1.000000 0.44151(13) 0.750000 0.0603(2) Uani 1 2 d S T P . .
I1 I 1.03445(2) 0.3363(2) 0.62341(6) 0.0800(3) Uani 1 1 d . . . . .
N1 N 0.9496(2) 0.7437(19) 0.6714(6) 0.060(2) Uani 1 1 d . . . . .
N2 N 0.8993(3) 1.128(2) 0.6065(7) 0.066(2) Uani 1 1 d . . . . .
O1 O 0.8575(2) 0.8558(17) 0.7684(6) 0.067(2) Uani 1 1 d . . . . .
O2 O 0.8370(3) 1.192(2) 0.6840(7) 0.088(3) Uani 1 1 d . . . . .

loop_
_atom_site_aniso_label
_atom_site_aniso_U_11
_atom_site_aniso_U_22
_atom_site_aniso_U_33
_atom_site_aniso_U_23
_atom_site_aniso_U_13
_atom_site_aniso_U_12
C1 0.051(5) 0.064(6) 0.060(7) 0.012(5) 0.016(4) 0.009(4)
C2 0.069(6) 0.062(7) 0.058(7) 0.000(5) 0.020(5) 0.003(5)
C3 0.069(7) 0.071(9) 0.089(10) 0.000(7) 0.019(6) -0.014(5)
C4 0.066(6) 0.089(9) 0.085(10) 0.030(8) 0.041(7) 0.013(6)
C5 0.068(6) 0.061(7) 0.063(7) 0.017(6) 0.023(5) 0.015(5)
C6 0.105(10) 0.084(10) 0.057(7) 0.000(7) 0.019(7) 0.041(8)
C7 0.114(12) 0.085(10) 0.072(10) -0.026(9) -0.015(9) 0.029(9)
C8 0.097(9) 0.058(8) 0.104(13) -0.018(9) -0.006(9) -0.004(7)
C9 0.069(6) 0.087(10) 0.076(9) 0.024(8) 0.015(6) -0.003(6)
C10 0.058(5) 0.057(6) 0.061(7) 0.012(5) 0.022(5) 0.010(4)
C11 0.067(6) 0.079(8) 0.061(7) 0.015(6) 0.026(5) 0.018(5)
C12 0.070(6) 0.054(6) 0.053(6) 0.005(5) 0.023(5) 0.013(4)
C13 0.068(6) 0.057(7) 0.076(8) 0.016(6) 0.034(6) 0.011(5)
C14 0.056(5) 0.067(7) 0.057(7) -0.008(5) 0.024(5) -0.006(4)
C15 0.076(7) 0.083(10) 0.069(8) 0.009(7) 0.035(6) -0.003(6)
Hg1 0.0570(3) 0.0724(5) 0.0571(4) 0.000 0.0246(2) 0.000
I1 0.0709(5) 0.1068(7) 0.0704(6) -0.0212(5) 0.0332(4) -0.0031(4)
N1 0.065(5) 0.068(6) 0.052(5) 0.002(5) 0.025(4) 0.004(4)
N2 0.081(6) 0.061(6) 0.058(6) 0.016(5) 0.019(5) 0.010(4)
O1 0.071(4) 0.065(5) 0.073(6) 0.018(4) 0.034(4) 0.020(4)
O2 0.099(6) 0.095(7) 0.087(7) 0.040(6) 0.053(5) 0.051(6)

loop_
_atom_type_symbol
_atom_type_description
_atom_type_scat_dispersion_real
_atom_type_scat_dispersion_imag
_atom_type_scat_source
C C 0.0033 0.0016 'International Tables Vol C Tables 4.2.6.8 and 6.1.1.4'
H H 0.0000 0.0000 'International Tables Vol C Tables 4.2.6.8 and 6.1.1.4'
Hg Hg -2.3894 9.2266 'International Tables Vol C Tables 4.2.6.8 and 6.1.1.4'
I I -0.4742 1.8119 'International Tables Vol C Tables 4.2.6.8 and 6.1.1.4'
N N 0.0061 0.0033 'International Tables Vol C Tables 4.2.6.8 and 6.1.1.4'
O O 0.0106 0.0060 'International Tables Vol C Tables 4.2.6.8 and 6.1.1.4'

loop_
_geom_angle_atom_site_label_1
_geom_angle_atom_site_label_2
_geom_angle_atom_site_label_3
_geom_angle
_geom_angle_site_symmetry_1
_geom_angle_site_symmetry_3
_geom_angle_publ_flag
C2 C1 C10 124.9(10) . . ?
C2 C1 O1 116.4(11) . . ?
C10 C1 O1 118.2(10) . . ?
C1 C2 C3 117.0(11) . . ?
C1 C2 H2 121.5 . . ?
C3 C2 H2 121.5 . . ?
C4 C3 C2 121.3(11) . . ?
C4 C3 H3 119.4 . . ?
C2 C3 H3 119.4 . . ?
C3 C4 C5 120.0(11) . . ?
C3 C4 H4 120.0 . . ?
C5 C4 H4 120.0 . . ?
C4 C5 C6 123.0(12) . . ?
C4 C5 C10 119.5(12) . . ?
C6 C5 C10 117.5(12) . . ?
C7 C6 C5 121.8(14) . . ?
C7 C6 H6 119.1 . . ?
C5 C6 H6 119.1 . . ?
C8 C7 C6 120.7(15) . . ?
C8 C7 H7 119.6 . . ?
C6 C7 H7 119.6 . . ?
C7 C8 C9 122.0(14) . . ?
C7 C8 H8 119.0 . . ?
C9 C8 H8 119.0 . . ?
C8 C9 C10 119.6(13) . . ?
C8 C9 H9 120.2 . . ?
C10 C9 H9 120.2 . . ?
C1 C10 C9 124.3(11) . . ?
C1 C10 C5 117.4(11) . . ?
C9 C10 C5 118.3(12) . . ?
O2 C11 O1 124.6(10) . . ?
O2 C11 C12 127.2(12) . . ?
O1 C11 C12 108.2(9) . . ?
N2 C12 C13 123.5(10) . . ?
N2 C12 C11 115.3(10) . . ?
C13 C12 C11 121.2(10) . . ?
C12 C13 N1 120.6(10) . . ?
C12 C13 H13 119.7 . . ?
N1 C13 H13 119.7 . . ?
N1 C14 C15 124.0(10) . . ?
N1 C14 H14 118.0 . . ?
C15 C14 H14 118.0 . . ?
N2 C15 C14 121.2(11) . . ?
N2 C15 H15 119.4 . . ?
C14 C15 H15 119.4 . . ?
N1 Hg1 N1 100.7(5) 2_756 . ?
N1 Hg1 I1 100.75(19) 2_756 2_756 ?
N1 Hg1 I1 95.12(19) . 2_756 ?
N1 Hg1 I1 95.13(19) 2_756 . ?
N1 Hg1 I1 100.75(19) . . ?
I1 Hg1 I1 155.04(7) 2_756 . ?
C14 N1 C13 115.1(9) . . ?
C14 N1 Hg1 124.1(6) . . ?
C13 N1 Hg1 120.1(7) . . ?
C12 N2 C15 115.6(10) . . ?
C11 O1 C1 116.7(8) . . ?

loop_
_geom_bond_atom_site_label_1
_geom_bond_atom_site_label_2
_geom_bond_distance
_geom_bond_site_symmetry_2
_geom_bond_publ_flag
C1 C2 1.346(17) . ?
C1 C10 1.383(18) . ?
C1 O1 1.425(13) . ?
C2 C3 1.441(17) . ?
C2 H2 0.9500 . ?
C3 C4 1.36(2) . ?
C3 H3 0.9500 . ?
C4 C5 1.41(2) . ?
C4 H4 0.9500 . ?
C5 C6 1.43(2) . ?
C5 C10 1.428(15) . ?
C6 C7 1.36(2) . ?
C6 H6 0.9500 . ?
C7 C8 1.33(2) . ?
C7 H7 0.9500 . ?
C8 C9 1.39(2) . ?
C8 H8 0.9500 . ?
C9 C10 1.424(18) . ?
C9 H9 0.9500 . ?
C11 O2 1.193(15) . ?
C11 O1 1.364(15) . ?
C11 C12 1.505(15) . ?
C12 N2 1.334(15) . ?
C12 C13 1.360(16) . ?
C13 N1 1.367(13) . ?
C13 H13 0.9500 . ?
C14 N1 1.323(15) . ?
C14 C15 1.359(18) . ?
C14 H14 0.9500 . ?
C15 N2 1.342(15) . ?
C15 H15 0.9500 . ?
Hg1 N1 2.548(10) 2_756 ?
Hg1 N1 2.548(9) . ?
Hg1 I1 2.6210(17) 2_756 ?
Hg1 I1 2.6211(16) . ?

loop_
_geom_torsion_atom_site_label_1
_geom_torsion_atom_site_label_2
_geom_torsion_atom_site_label_3
_geom_torsion_atom_site_label_4
_geom_torsion
_geom_torsion_site_symmetry_1
_geom_torsion_site_symmetry_2
_geom_torsion_site_symmetry_3
_geom_torsion_site_symmetry_4
_geom_torsion_publ_flag
C10 C1 C2 C3 2.7(18) . . . . ?
O1 C1 C2 C3 174.2(10) . . . . ?
C1 C2 C3 C4 -1(2) . . . . ?
C2 C3 C4 C5 -1(2) . . . . ?
C3 C4 C5 C6 -176.9(12) . . . . ?
C3 C4 C5 C10 2.3(19) . . . . ?
C4 C5 C6 C7 -177.7(14) . . . . ?
C10 C5 C6 C7 3.1(19) . . . . ?
C5 C6 C7 C8 -1(2) . . . . ?
C6 C7 C8 C9 -2(3) . . . . ?
C7 C8 C9 C10 3(2) . . . . ?
C2 C1 C10 C9 179.1(12) . . . . ?
O1 C1 C10 C9 7.7(18) . . . . ?
C2 C1 C10 C5 -1.4(18) . . . . ?
O1 C1 C10 C5 -172.8(9) . . . . ?
C8 C9 C10 C1 179.3(13) . . . . ?
C8 C9 C10 C5 -0.3(18) . . . . ?
C4 C5 C10 C1 -1.2(17) . . . . ?
C6 C5 C10 C1 178.0(11) . . . . ?
C4 C5 C10 C9 178.4(12) . . . . ?
C6 C5 C10 C9 -2.4(16) . . . . ?
O2 C11 C12 N2 -3(2) . . . . ?
O1 C11 C12 N2 178.0(12) . . . . ?
O2 C11 C12 C13 176.1(16) . . . . ?
O1 C11 C12 C13 -2.6(18) . . . . ?
N2 C12 C13 N1 -2(2) . . . . ?
C11 C12 C13 N1 178.2(12) . . . . ?
N1 C14 C15 N2 -2(2) . . . . ?
C15 C14 N1 C13 2.1(18) . . . . ?
C15 C14 N1 Hg1 -168.4(10) . . . . ?
C12 C13 N1 C14 -0.1(17) . . . . ?
C12 C13 N1 Hg1 170.7(10) . . . . ?
C13 C12 N2 C15 3(2) . . . . ?
C11 C12 N2 C15 -177.8(12) . . . . ?
C14 C15 N2 C12 -1(2) . . . . ?
O2 C11 O1 C1 1(2) . . . . ?
C12 C11 O1 C1 179.5(10) . . . . ?
C2 C1 O1 C11 105.4(14) . . . . ?
C10 C1 O1 C11 -82.5(14) . . . . ?
